data_4347821
loop_
_publ_author_name
'Buil, Mar\'ia L'
'Cardo, Juan J. F.'
'Esteruelas, Miguel A.'
'Fern\'andez, Israel'
'O\~nate, Enrique'

_publ_section_title
;
 An Entry to Stable Mixed Phosphine-Osmium-NHC Polyhydrides.
;
_journal_issue 10
_journal_name_full 'Inorganic chemistry'
_journal_page_first 5062
_journal_page_last 5070
_journal_paper_doi 10.1021/acs.inorgchem.6b00658
_journal_volume 55
_journal_year 2016
_chemical_formula_sum 'C36 H60 Cl N2 Os P'
_chemical_formula_weight 777.48
_space_group_IT_number 19
_space_group_name_Hall 'P 2ac 2ab'
_space_group_name_H-M_alt 'P 21 21 21'
_symmetry_cell_setting orthorhombic
_symmetry_space_group_name_H-M 'P 21 21 21'
_atom_sites_solution_hydrogens geom
_atom_sites_solution_primary direct
_atom_sites_solution_secondary difmap
_audit_creation_method SHELXL-97
_cell_angle_alpha 90.00
_cell_angle_beta 90.00
_cell_angle_gamma 90.00
_cell_formula_units_Z 4
_cell_length_a 12.8306(7)
_cell_length_b 14.7159(8)
_cell_length_c 20.3680(11)
_cell_measurement_reflns_used 9924
_cell_measurement_temperature 100(2)
_cell_measurement_theta_max 26
_cell_measurement_theta_min 2
_cell_volume 3845.8(4)
_computing_cell_refinement 'SAINT+ v. 7.56a (Bruker AXS, 2008)'
_computing_data_collection 'apex2 v. 7.0 (Bruker AXS, 2009)'
_computing_data_reduction 'SAINT+ v. 7.56a (Bruker AXS, 2008)'
_computing_molecular_graphics 'XP, SHELXTL v. 6.14 (Bruker, 2000)'
_computing_publication_material 'XCIF, SHELXTL v. 6.14 (Bruker, 2000)'
_computing_structure_refinement 'SHELXL-97 (Sheldrick, 1997)'
_computing_structure_solution 'SHELXS-97 (Sheldrick, 1990)'
_diffrn_ambient_temperature 100(2)
_diffrn_measured_fraction_theta_full 0.999
_diffrn_measured_fraction_theta_max 0.955
_diffrn_measurement_device_type 'Bruker APEX CCD system'
_diffrn_measurement_method '\w rotations with narrow frames'
_diffrn_radiation_monochromator graphite
_diffrn_radiation_source 'normal-focus sealed tube'
_diffrn_radiation_type MoK\a
_diffrn_radiation_wavelength 0.71073
_diffrn_reflns_av_R_equivalents 0.0398
_diffrn_reflns_av_sigmaI/netI 0.0404
_diffrn_reflns_limit_h_max 16
_diffrn_reflns_limit_h_min -16
_diffrn_reflns_limit_k_max 18
_diffrn_reflns_limit_k_min -19
_diffrn_reflns_limit_l_max 26
_diffrn_reflns_limit_l_min -26
_diffrn_reflns_number 34023
_diffrn_reflns_theta_full 27.50
_diffrn_reflns_theta_max 28.62
_diffrn_reflns_theta_min 1.71
_exptl_absorpt_coefficient_mu 3.451
_exptl_absorpt_correction_T_max 0.862
_exptl_absorpt_correction_T_min 0.699
_exptl_absorpt_correction_type multi-scan
_exptl_absorpt_process_details
;
Absorption correction performed with SADABS program. This is based on the
method of Blessing: Blessing, R. H., Acta Crystallogr., Sect. A 1995, 51, 33.

SADABS: Area-Detector Absorption Correction. Bruker-AXS 
within SAINT+ package, v. 7.56a (2008).
;
_exptl_crystal_colour red
_exptl_crystal_density_diffrn 1.343
_exptl_crystal_density_method 'not measured'
_exptl_crystal_description 'irregular block'
_exptl_crystal_F_000 1592
_exptl_crystal_size_max 0.17
_exptl_crystal_size_mid 0.14
_exptl_crystal_size_min 0.14
_refine_diff_density_max 3.967
_refine_diff_density_min -1.114
_refine_diff_density_rms 0.120
_refine_ls_abs_structure_details 'Flack H D (1983), Acta Cryst. A39, 876-881'
_refine_ls_abs_structure_Flack 0.002(8)
_refine_ls_extinction_method none
_refine_ls_goodness_of_fit_ref 1.077
_refine_ls_hydrogen_treatment mixed
_refine_ls_matrix_type full
_refine_ls_number_parameters 395
_refine_ls_number_reflns 9201
_refine_ls_number_restraints 3
_refine_ls_restrained_S_all 1.077
_refine_ls_R_factor_all 0.0427
_refine_ls_R_factor_gt 0.0390
_refine_ls_shift/su_max 0.010
_refine_ls_shift/su_mean 0.000
_refine_ls_structure_factor_coef Fsqd
_refine_ls_weighting_details 'calc w=1/[\s^2^(Fo^2^)+(0.0451P)^2^+4.5326P] where P=(Fo^2^+2Fc^2^)/3'
_refine_ls_weighting_scheme calc
_refine_ls_wR_factor_gt 0.0887
_refine_ls_wR_factor_ref 0.0910
_reflns_number_gt 8683
_reflns_number_total 9201
_reflns_threshold_expression >2sigma(I)
_cod_data_source_file ic6b00658_si_002.cif
_cod_data_source_block enrique126
_cod_original_sg_symbol_H-M P212121
_cod_database_code 4347821

loop_
_symmetry_equiv_pos_as_xyz
'x, y, z'
'-x+1/2, -y, z+1/2'
'-x, y+1/2, -z+1/2'
'x+1/2, -y+1/2, -z'

loop_
_atom_site_label
_atom_site_type_symbol
_atom_site_fract_x
_atom_site_fract_y
_atom_site_fract_z
_atom_site_U_iso_or_equiv
_atom_site_adp_type
_atom_site_occupancy
_atom_site_symmetry_multiplicity
_atom_site_calc_flag
_atom_site_refinement_flags
Os Os 0.194775(15) -0.011429(13) 0.858464(10) 0.02652(6) Uani 1 1 d D
H01 H 0.282(3) 0.036(4) 0.815(2) 0.032 Uiso 1 1 d D
H02 H 0.258(4) 0.054(3) 0.906(2) 0.032 Uiso 1 1 d D
H03 H 0.166(4) -0.039(4) 0.9319(11) 0.032 Uiso 1 1 d D
P P 0.32532(10) -0.12125(10) 0.86467(7) 0.0292(3) Uani 1 1 d .
Cl Cl 0.06708(14) -0.11850(11) 0.81705(10) 0.0536(5) Uani 1 1 d .
N1 N 0.0119(3) 0.1250(3) 0.8790(2) 0.0245(9) Uani 1 1 d .
N2 N 0.0868(4) 0.1476(3) 0.7867(2) 0.0237(9) Uani 1 1 d .
C1 C 0.0906(4) 0.0929(3) 0.8406(2) 0.0223(11) Uani 1 1 d .
C2 C -0.0382(4) 0.1973(3) 0.8503(3) 0.0315(12) Uani 1 1 d .
H2 H -0.0945 0.2310 0.8683 0.038 Uiso 1 1 calc R
C3 C 0.0081(4) 0.2111(4) 0.7918(3) 0.0309(12) Uani 1 1 d .
H3 H -0.0100 0.2558 0.7601 0.037 Uiso 1 1 calc R
C4 C -0.0118(4) 0.0923(4) 0.9442(3) 0.0281(11) Uani 1 1 d .
C5 C 0.0446(5) 0.1283(4) 0.9964(3) 0.0350(13) Uani 1 1 d .
C6 C 0.1265(5) 0.2019(4) 0.9877(3) 0.0361(14) Uani 1 1 d .
H6 H 0.1483 0.2009 0.9405 0.043 Uiso 1 1 calc R
C7 C 0.2253(5) 0.1864(5) 1.0294(4) 0.0499(18) Uani 1 1 d .
H7A H 0.2082 0.1934 1.0760 0.075 Uiso 1 1 calc R
H7B H 0.2786 0.2309 1.0170 0.075 Uiso 1 1 calc R
H7C H 0.2519 0.1249 1.0215 0.075 Uiso 1 1 calc R
C8 C 0.0797(6) 0.2948(4) 1.0012(4) 0.0504(17) Uani 1 1 d .
H8A H 0.0143 0.3011 0.9768 0.076 Uiso 1 1 calc R
H8B H 0.1287 0.3420 0.9872 0.076 Uiso 1 1 calc R
H8C H 0.0660 0.3010 1.0483 0.076 Uiso 1 1 calc R
C9 C 0.0214(6) 0.0944(5) 1.0597(3) 0.0450(16) Uani 1 1 d .
H9 H 0.0596 0.1155 1.0966 0.054 Uiso 1 1 calc R
C10 C -0.0557(6) 0.0313(5) 1.0678(3) 0.0540(19) Uani 1 1 d .
H10 H -0.0707 0.0096 1.1107 0.065 Uiso 1 1 calc R
C11 C -0.1117(6) -0.0015(5) 1.0157(3) 0.0524(18) Uani 1 1 d .
H11 H -0.1661 -0.0442 1.0230 0.063 Uiso 1 1 calc R
C12 C -0.0894(5) 0.0275(4) 0.9518(3) 0.0358(13) Uani 1 1 d .
C13 C -0.1502(5) -0.0097(5) 0.8935(3) 0.0415(14) Uani 1 1 d .
H13 H -0.1059 -0.0013 0.8535 0.050 Uiso 1 1 calc R
C14 C -0.2500(6) 0.0417(7) 0.8823(4) 0.065(2) Uani 1 1 d .
H14A H -0.2930 0.0389 0.9221 0.098 Uiso 1 1 calc R
H14B H -0.2881 0.0144 0.8456 0.098 Uiso 1 1 calc R
H14C H -0.2340 0.1052 0.8721 0.098 Uiso 1 1 calc R
C15 C -0.1723(7) -0.1129(5) 0.9005(4) 0.062(2) Uani 1 1 d .
H15A H -0.2218 -0.1228 0.9364 0.093 Uiso 1 1 calc R
H15B H -0.1071 -0.1449 0.9100 0.093 Uiso 1 1 calc R
H15C H -0.2020 -0.1360 0.8594 0.093 Uiso 1 1 calc R
C16 C 0.1607(4) 0.1451(4) 0.7337(3) 0.0289(12) Uani 1 1 d .
C17 C 0.2526(5) 0.1965(4) 0.7410(3) 0.0390(15) Uani 1 1 d .
C18 C 0.2710(5) 0.2549(5) 0.8016(3) 0.0477(18) Uani 1 1 d .
H18 H 0.2215 0.2342 0.8364 0.057 Uiso 1 1 calc R
C19 C 0.3827(6) 0.2430(6) 0.8286(4) 0.060(2) Uani 1 1 d .
H19A H 0.3969 0.1783 0.8355 0.089 Uiso 1 1 calc R
H19B H 0.3893 0.2755 0.8704 0.089 Uiso 1 1 calc R
H19C H 0.4329 0.2677 0.7970 0.089 Uiso 1 1 calc R
C20 C 0.2485(7) 0.3531(5) 0.7878(4) 0.061(2) Uani 1 1 d .
H20A H 0.2984 0.3762 0.7555 0.092 Uiso 1 1 calc R
H20B H 0.2547 0.3882 0.8286 0.092 Uiso 1 1 calc R
H20C H 0.1776 0.3591 0.7705 0.092 Uiso 1 1 calc R
C21 C 0.3250(5) 0.1910(5) 0.6895(3) 0.0481(17) Uani 1 1 d .
H21 H 0.3891 0.2230 0.6930 0.058 Uiso 1 1 calc R
C22 C 0.3055(5) 0.1405(5) 0.6339(3) 0.0483(15) Uani 1 1 d .
H22 H 0.3552 0.1393 0.5993 0.058 Uiso 1 1 calc R
C23 C 0.2145(5) 0.0916(4) 0.6279(3) 0.0382(14) Uani 1 1 d .
H23 H 0.2026 0.0566 0.5894 0.046 Uiso 1 1 calc R
C24 C 0.1392(4) 0.0928(4) 0.6778(3) 0.0295(11) Uani 1 1 d .
C25 C 0.0384(4) 0.0416(4) 0.6710(3) 0.0327(12) Uani 1 1 d .
H25 H 0.0086 0.0331 0.7160 0.039 Uiso 1 1 calc R
C26 C 0.0530(5) -0.0522(4) 0.6405(4) 0.0444(14) Uani 1 1 d .
H26A H 0.0771 -0.0456 0.5951 0.067 Uiso 1 1 calc R
H26B H -0.0136 -0.0849 0.6410 0.067 Uiso 1 1 calc R
H26C H 0.1048 -0.0864 0.6659 0.067 Uiso 1 1 calc R
C27 C -0.0392(5) 0.0971(5) 0.6311(4) 0.0526(18) Uani 1 1 d .
H27A H -0.0478 0.1571 0.6512 0.079 Uiso 1 1 calc R
H27B H -0.1066 0.0657 0.6302 0.079 Uiso 1 1 calc R
H27C H -0.0132 0.1042 0.5861 0.079 Uiso 1 1 calc R
C28 C 0.4254(6) -0.1034(5) 0.9301(3) 0.0466(17) Uani 1 1 d .
H28 H 0.3924 -0.1242 0.9720 0.056 Uiso 1 1 calc R
C29 C 0.4572(5) -0.0044(6) 0.9414(4) 0.0579(19) Uani 1 1 d .
H29A H 0.5008 -0.0003 0.9808 0.087 Uiso 1 1 calc R
H29B H 0.3946 0.0329 0.9473 0.087 Uiso 1 1 calc R
H29C H 0.4965 0.0176 0.9033 0.087 Uiso 1 1 calc R
C30 C 0.5250(6) -0.1597(6) 0.9224(4) 0.061(2) Uani 1 1 d .
H30A H 0.5581 -0.1451 0.8803 0.091 Uiso 1 1 calc R
H30B H 0.5075 -0.2245 0.9235 0.091 Uiso 1 1 calc R
H30C H 0.5731 -0.1455 0.9583 0.091 Uiso 1 1 calc R
C31 C 0.2735(5) -0.2350(4) 0.8786(4) 0.0447(16) Uani 1 1 d .
H31 H 0.2125 -0.2403 0.8483 0.054 Uiso 1 1 calc R
C32 C 0.3451(7) -0.3171(5) 0.8613(7) 0.085(3) Uani 1 1 d .
H32A H 0.3994 -0.3233 0.8948 0.128 Uiso 1 1 calc R
H32B H 0.3777 -0.3068 0.8184 0.128 Uiso 1 1 calc R
H32C H 0.3034 -0.3728 0.8597 0.128 Uiso 1 1 calc R
C33 C 0.2274(7) -0.2443(6) 0.9480(4) 0.062(2) Uani 1 1 d .
H33A H 0.2068 -0.3076 0.9556 0.093 Uiso 1 1 calc R
H33B H 0.1663 -0.2049 0.9521 0.093 Uiso 1 1 calc R
H33C H 0.2799 -0.2265 0.9805 0.093 Uiso 1 1 calc R
C34 C 0.3994(6) -0.1337(5) 0.7876(3) 0.0497(18) Uani 1 1 d .
H34 H 0.4526 -0.1824 0.7949 0.060 Uiso 1 1 calc R
C35 C 0.4596(6) -0.0455(5) 0.7680(4) 0.0536(19) Uani 1 1 d .
H35A H 0.4976 -0.0559 0.7269 0.080 Uiso 1 1 calc R
H35B H 0.5090 -0.0295 0.8028 0.080 Uiso 1 1 calc R
H35C H 0.4099 0.0044 0.7619 0.080 Uiso 1 1 calc R
C36 C 0.3257(6) -0.1673(6) 0.7316(3) 0.061(2) Uani 1 1 d .
H36A H 0.2746 -0.1199 0.7216 0.091 Uiso 1 1 calc R
H36B H 0.2894 -0.2225 0.7459 0.091 Uiso 1 1 calc R
H36C H 0.3670 -0.1807 0.6923 0.091 Uiso 1 1 calc R

loop_
_atom_site_aniso_label
_atom_site_aniso_U_11
_atom_site_aniso_U_22
_atom_site_aniso_U_33
_atom_site_aniso_U_23
_atom_site_aniso_U_13
_atom_site_aniso_U_12
Os 0.02246(9) 0.03064(9) 0.02646(9) -0.00090(8) -0.00235(8) 0.00419(8)
P 0.0262(7) 0.0396(7) 0.0219(6) 0.0010(6) -0.0012(6) 0.0086(5)
Cl 0.0426(9) 0.0387(8) 0.0795(13) -0.0257(8) -0.0268(9) 0.0117(7)
N1 0.023(2) 0.026(2) 0.025(2) -0.0025(17) 0.0010(16) 0.0014(17)
N2 0.026(2) 0.023(2) 0.022(2) -0.0007(17) 0.0024(18) -0.0029(18)
C1 0.025(2) 0.016(2) 0.026(3) -0.0003(18) -0.0045(19) -0.0080(19)
C2 0.033(3) 0.025(2) 0.036(3) -0.002(2) -0.004(2) 0.007(2)
C3 0.035(3) 0.023(3) 0.035(3) 0.002(2) -0.006(2) 0.003(2)
C4 0.033(3) 0.027(3) 0.024(3) -0.004(2) 0.005(2) 0.002(2)
C5 0.045(3) 0.035(3) 0.025(3) -0.003(2) -0.001(2) 0.001(3)
C6 0.043(3) 0.043(4) 0.022(3) -0.006(2) -0.001(2) -0.011(3)
C7 0.041(4) 0.065(5) 0.044(4) -0.007(3) -0.005(3) -0.004(3)
C8 0.053(4) 0.036(3) 0.062(5) -0.009(3) -0.003(4) -0.010(3)
C9 0.064(4) 0.048(4) 0.023(3) -0.009(3) 0.009(3) -0.007(3)
C10 0.087(5) 0.052(4) 0.023(3) -0.003(3) 0.013(3) -0.021(4)
C11 0.066(4) 0.051(4) 0.041(3) -0.011(3) 0.021(3) -0.024(4)
C12 0.045(3) 0.034(3) 0.029(3) -0.001(2) 0.005(2) -0.006(3)
C13 0.039(3) 0.045(4) 0.040(3) -0.010(3) 0.011(2) -0.014(3)
C14 0.040(4) 0.088(6) 0.067(5) -0.023(4) 0.000(3) -0.002(4)
C15 0.086(6) 0.055(4) 0.046(4) -0.001(3) 0.006(4) -0.040(4)
C16 0.028(3) 0.031(3) 0.028(3) 0.009(2) 0.000(2) -0.005(2)
C17 0.040(3) 0.044(3) 0.033(3) 0.014(3) -0.002(3) -0.017(3)
C18 0.053(4) 0.054(4) 0.036(4) 0.011(3) -0.001(3) -0.033(3)
C19 0.055(5) 0.065(5) 0.059(5) 0.013(4) -0.018(4) -0.027(4)
C20 0.076(5) 0.058(5) 0.050(4) -0.004(4) -0.003(4) -0.026(4)
C21 0.039(4) 0.063(4) 0.042(4) 0.017(3) 0.003(3) -0.025(3)
C22 0.043(3) 0.062(4) 0.040(3) 0.009(3) 0.016(3) -0.005(3)
C23 0.044(4) 0.045(3) 0.026(3) 0.002(2) 0.005(2) -0.002(3)
C24 0.033(3) 0.030(3) 0.026(3) 0.000(2) 0.001(2) -0.001(2)
C25 0.032(3) 0.034(3) 0.032(3) -0.006(2) 0.000(2) -0.002(2)
C26 0.056(4) 0.034(3) 0.043(3) -0.009(3) 0.000(4) -0.007(3)
C27 0.043(4) 0.052(4) 0.062(5) -0.013(4) -0.014(3) 0.002(3)
C28 0.045(4) 0.061(4) 0.034(3) -0.002(3) -0.009(3) 0.018(3)
C29 0.041(3) 0.063(5) 0.070(5) 0.000(4) -0.019(3) -0.014(4)
C30 0.047(4) 0.079(6) 0.056(5) -0.016(4) -0.015(4) 0.024(4)
C31 0.042(4) 0.038(3) 0.055(4) 0.007(3) -0.002(3) 0.003(3)
C32 0.060(5) 0.037(4) 0.159(10) 0.011(6) 0.002(7) 0.010(3)
C33 0.072(6) 0.063(5) 0.051(5) 0.020(4) 0.006(4) -0.010(4)
C34 0.051(4) 0.062(5) 0.036(3) 0.001(3) 0.004(3) 0.024(4)
C35 0.048(4) 0.062(5) 0.050(4) 0.010(4) 0.021(3) 0.005(3)
C36 0.054(5) 0.105(7) 0.023(3) -0.009(4) -0.001(3) 0.023(4)

loop_
_atom_type_symbol
_atom_type_description
_atom_type_scat_dispersion_real
_atom_type_scat_dispersion_imag
_atom_type_scat_source
C C 0.0033 0.0016 'International Tables Vol C Tables 4.2.6.8 and 6.1.1.4'
H H 0.0000 0.0000 'International Tables Vol C Tables 4.2.6.8 and 6.1.1.4'
B B 0.0013 0.0007 'International Tables Vol C Tables 4.2.6.8 and 6.1.1.4'
N N 0.0061 0.0033 'International Tables Vol C Tables 4.2.6.8 and 6.1.1.4'
O O 0.0106 0.0060 'International Tables Vol C Tables 4.2.6.8 and 6.1.1.4'
P P 0.1023 0.0942 'International Tables Vol C Tables 4.2.6.8 and 6.1.1.4'
Cl Cl 0.1484 0.1585 'International Tables Vol C Tables 4.2.6.8 and 6.1.1.4'
Os Os -1.2165 7.6030 'International Tables Vol C Tables 4.2.6.8 and 6.1.1.4'

loop_
_geom_angle_atom_site_label_1
_geom_angle_atom_site_label_2
_geom_angle_atom_site_label_3
_geom_angle
C1 Os P 171.41(15)
C1 Os Cl 89.11(14)
P Os Cl 93.09(5)
C1 Os H01 92(2)
P Os H01 80(2)
Cl Os H01 125(2)
C1 Os H02 89(2)
P Os H02 91(2)
Cl Os H02 162(2)
H01 Os H02 73(3)
C1 Os H03 102(2)
P Os H03 86(2)
Cl Os H03 90(2)
H01 Os H03 143(3)
H02 Os H03 73(3)
C31 P C34 103.2(3)
C31 P C28 105.6(3)
C34 P C28 105.5(3)
C31 P Os 112.5(2)
C34 P Os 113.1(2)
C28 P Os 115.8(2)
C1 N1 C2 111.8(4)
C1 N1 C4 124.6(4)
C2 N1 C4 123.4(5)
C1 N2 C3 111.5(5)
C1 N2 C16 124.5(5)
C3 N2 C16 123.8(5)
N1 C1 N2 103.4(4)
N1 C1 Os 129.5(4)
N2 C1 Os 127.1(4)
C3 C2 N1 106.7(5)
C3 C2 H2 126.7
N1 C2 H2 126.7
C2 C3 N2 106.6(5)
C2 C3 H3 126.7
N2 C3 H3 126.7
C12 C4 C5 123.3(5)
C12 C4 N1 118.9(5)
C5 C4 N1 117.8(5)
C4 C5 C9 117.0(6)
C4 C5 C6 122.7(5)
C9 C5 C6 120.3(6)
C8 C6 C5 110.3(5)
C8 C6 C7 111.0(5)
C5 C6 C7 113.5(6)
C8 C6 H6 107.3
C5 C6 H6 107.3
C7 C6 H6 107.3
C6 C7 H7A 109.5
C6 C7 H7B 109.5
H7A C7 H7B 109.5
C6 C7 H7C 109.5
H7A C7 H7C 109.5
H7B C7 H7C 109.5
C6 C8 H8A 109.5
C6 C8 H8B 109.5
H8A C8 H8B 109.5
C6 C8 H8C 109.5
H8A C8 H8C 109.5
H8B C8 H8C 109.5
C10 C9 C5 120.2(6)
C10 C9 H9 119.9
C5 C9 H9 119.9
C9 C10 C11 121.6(6)
C9 C10 H10 119.2
C11 C10 H10 119.2
C10 C11 C12 120.4(6)
C10 C11 H11 119.8
C12 C11 H11 119.8
C4 C12 C11 117.4(6)
C4 C12 C13 121.8(5)
C11 C12 C13 120.8(5)
C14 C13 C12 111.9(6)
C14 C13 C15 110.5(6)
C12 C13 C15 111.9(6)
C14 C13 H13 107.4
C12 C13 H13 107.4
C15 C13 H13 107.4
C13 C14 H14A 109.5
C13 C14 H14B 109.5
H14A C14 H14B 109.5
C13 C14 H14C 109.5
H14A C14 H14C 109.5
H14B C14 H14C 109.5
C13 C15 H15A 109.5
C13 C15 H15B 109.5
H15A C15 H15B 109.5
C13 C15 H15C 109.5
H15A C15 H15C 109.5
H15B C15 H15C 109.5
C24 C16 C17 123.0(5)
C24 C16 N2 119.6(5)
C17 C16 N2 117.4(5)
C21 C17 C16 116.4(6)
C21 C17 C18 122.4(6)
C16 C17 C18 121.2(6)
C20 C18 C17 111.3(6)
C20 C18 C19 110.8(6)
C17 C18 C19 111.6(7)
C20 C18 H18 107.7
C17 C18 H18 107.7
C19 C18 H18 107.7
C18 C19 H19A 109.5
C18 C19 H19B 109.5
H19A C19 H19B 109.5
C18 C19 H19C 109.5
H19A C19 H19C 109.5
H19B C19 H19C 109.5
C18 C20 H20A 109.5
C18 C20 H20B 109.5
H20A C20 H20B 109.5
C18 C20 H20C 109.5
H20A C20 H20C 109.5
H20B C20 H20C 109.5
C22 C21 C17 121.7(6)
C22 C21 H21 119.2
C17 C21 H21 119.2
C23 C22 C21 120.6(6)
C23 C22 H22 119.7
C21 C22 H22 119.7
C22 C23 C24 120.9(6)
C22 C23 H23 119.6
C24 C23 H23 119.6
C16 C24 C23 117.4(5)
C16 C24 C25 121.3(5)
C23 C24 C25 121.3(5)
C24 C25 C26 112.7(5)
C24 C25 C27 110.0(5)
C26 C25 C27 110.4(5)
C24 C25 H25 107.9
C26 C25 H25 107.9
C27 C25 H25 107.9
C25 C26 H26A 109.5
C25 C26 H26B 109.5
H26A C26 H26B 109.5
C25 C26 H26C 109.5
H26A C26 H26C 109.5
H26B C26 H26C 109.5
C25 C27 H27A 109.5
C25 C27 H27B 109.5
H27A C27 H27B 109.5
C25 C27 H27C 109.5
H27A C27 H27C 109.5
H27B C27 H27C 109.5
C29 C28 C30 107.9(6)
C29 C28 P 115.1(5)
C30 C28 P 115.1(5)
C29 C28 H28 106.0
C30 C28 H28 106.0
P C28 H28 106.0
C28 C29 H29A 109.5
C28 C29 H29B 109.5
H29A C29 H29B 109.5
C28 C29 H29C 109.5
H29A C29 H29C 109.5
H29B C29 H29C 109.5
C28 C30 H30A 109.5
C28 C30 H30B 109.5
H30A C30 H30B 109.5
C28 C30 H30C 109.5
H30A C30 H30C 109.5
H30B C30 H30C 109.5
C33 C31 C32 111.4(7)
C33 C31 P 111.4(5)
C32 C31 P 117.5(5)
C33 C31 H31 105.1
C32 C31 H31 105.1
P C31 H31 105.1
C31 C32 H32A 109.5
C31 C32 H32B 109.5
H32A C32 H32B 109.5
C31 C32 H32C 109.5
H32A C32 H32C 109.5
H32B C32 H32C 109.5
C31 C33 H33A 109.5
C31 C33 H33B 109.5
H33A C33 H33B 109.5
C31 C33 H33C 109.5
H33A C33 H33C 109.5
H33B C33 H33C 109.5
C36 C34 C35 112.1(6)
C36 C34 P 109.9(5)
C35 C34 P 112.9(5)
C36 C34 H34 107.2
C35 C34 H34 107.2
P C34 H34 107.2
C34 C35 H35A 109.5
C34 C35 H35B 109.5
H35A C35 H35B 109.5
C34 C35 H35C 109.5
H35A C35 H35C 109.5
H35B C35 H35C 109.5
C34 C36 H36A 109.5
C34 C36 H36B 109.5
H36A C36 H36B 109.5
C34 C36 H36C 109.5
H36A C36 H36C 109.5
H36B C36 H36C 109.5

loop_
_geom_bond_atom_site_label_1
_geom_bond_atom_site_label_2
_geom_bond_distance
Os C1 2.068(5)
Os P 2.3310(13)
Os Cl 2.4245(16)
Os H01 1.590(10)
Os H02 1.587(10)
Os H03 1.593(10)
P C31 1.823(7)
P C34 1.845(7)
P C28 1.869(7)
N1 C1 1.362(7)
N1 C2 1.372(7)
N1 C4 1.446(7)
N2 C1 1.362(6)
N2 C3 1.379(7)
N2 C16 1.438(7)
C2 C3 1.348(8)
C2 H2 0.9500
C3 H3 0.9500
C4 C12 1.388(8)
C4 C5 1.391(8)
C5 C9 1.412(8)
C5 C6 1.520(9)
C6 C8 1.518(9)
C6 C7 1.543(9)
C6 H6 1.0000
C7 H7A 0.9800
C7 H7B 0.9800
C7 H7C 0.9800
C8 H8A 0.9800
C8 H8B 0.9800
C8 H8C 0.9800
C9 C10 1.367(10)
C9 H9 0.9500
C10 C11 1.371(9)
C10 H10 0.9500
C11 C12 1.398(8)
C11 H11 0.9500
C12 C13 1.523(8)
C13 C14 1.505(10)
C13 C15 1.551(9)
C13 H13 1.0000
C14 H14A 0.9800
C14 H14B 0.9800
C14 H14C 0.9800
C15 H15A 0.9800
C15 H15B 0.9800
C15 H15C 0.9800
C16 C24 1.402(8)
C16 C17 1.409(8)
C17 C21 1.404(9)
C17 C18 1.524(9)
C18 C20 1.500(11)
C18 C19 1.545(10)
C18 H18 1.0000
C19 H19A 0.9800
C19 H19B 0.9800
C19 H19C 0.9800
C20 H20A 0.9800
C20 H20B 0.9800
C20 H20C 0.9800
C21 C22 1.378(10)
C21 H21 0.9500
C22 C23 1.376(9)
C22 H22 0.9500
C23 C24 1.402(8)
C23 H23 0.9500
C24 C25 1.504(8)
C25 C26 1.524(8)
C25 C27 1.523(9)
C25 H25 1.0000
C26 H26A 0.9800
C26 H26B 0.9800
C26 H26C 0.9800
C27 H27A 0.9800
C27 H27B 0.9800
C27 H27C 0.9800
C28 C29 1.531(10)
C28 C30 1.532(10)
C28 H28 1.0000
C29 H29A 0.9800
C29 H29B 0.9800
C29 H29C 0.9800
C30 H30A 0.9800
C30 H30B 0.9800
C30 H30C 0.9800
C31 C33 1.538(10)
C31 C32 1.559(10)
C31 H31 1.0000
C32 H32A 0.9800
C32 H32B 0.9800
C32 H32C 0.9800
C33 H33A 0.9800
C33 H33B 0.9800
C33 H33C 0.9800
C34 C36 1.560(10)
C34 C35 1.563(11)
C34 H34 1.0000
C35 H35A 0.9800
C35 H35B 0.9800
C35 H35C 0.9800
C36 H36A 0.9800
C36 H36B 0.9800
C36 H36C 0.9800
